data_7205730
loop_
_publ_author_name
'Hou, Ke-Ling'
'Bai, Feng-Ying'
'Xing, Yong-Heng'
'Wang, Jian-Ling'
'Shi, Zhan'

_publ_section_title
;
 A novel family of 3D photoluminescent lanthanide--bta--flexible MOFs
 constructed from 1,2,4,5-benzenetetracarboxylic acid and different
 spanning of dicarboxylate acid ligands
;
_journal_issue 11
_journal_name_full CrystEngComm
_journal_page_first 3884
_journal_paper_doi 10.1039/c0ce00707b
_journal_volume 13
_journal_year 2011
_chemical_formula_sum 'C16 H14 Eu2 O14'
_chemical_formula_weight 734.19
_chemical_name_systematic
;
?
;
_space_group_IT_number 14
_symmetry_cell_setting monoclinic
_symmetry_space_group_name_Hall '-P 2yn'
_symmetry_space_group_name_H-M 'P 1 21/n 1'
_atom_sites_solution_hydrogens geom
_atom_sites_solution_primary direct
_atom_sites_solution_secondary difmap
_audit_creation_method SHELXL-97
_cell_angle_alpha 90.00
_cell_angle_beta 91.799(3)
_cell_angle_gamma 90.00
_cell_formula_units_Z 2
_cell_length_a 7.7869(19)
_cell_length_b 7.2672(18)
_cell_length_c 17.370(4)
_cell_measurement_reflns_used 2533
_cell_measurement_temperature 273(2)
_cell_measurement_theta_max 29.09
_cell_measurement_theta_min 2.83
_cell_volume 982.5(4)
_computing_cell_refinement 'Bruker SMART'
_computing_data_collection 'Bruker SMART'
_computing_data_reduction 'Bruker SAINT'
_computing_molecular_graphics 'Bruker SHELXTL'
_computing_publication_material 'Bruker SHELXTL'
_computing_structure_refinement 'SHELXL-97 (Sheldrick, 1997)'
_computing_structure_solution 'SHELXS-97 (Sheldrick, 1990)'
_diffrn_ambient_temperature 273(2)
_diffrn_measured_fraction_theta_full 0.999
_diffrn_measured_fraction_theta_max 0.999
_diffrn_measurement_device_type 'Bruker SMART APEX'
_diffrn_measurement_method 'phi and omega scans'
_diffrn_radiation_monochromator graphite
_diffrn_radiation_source 'fine-focus sealed tube'
_diffrn_radiation_type MoK\a
_diffrn_radiation_wavelength 0.71073
_diffrn_reflns_av_R_equivalents 0.0275
_diffrn_reflns_av_sigmaI/netI 0.0318
_diffrn_reflns_limit_h_max 9
_diffrn_reflns_limit_h_min -9
_diffrn_reflns_limit_k_max 8
_diffrn_reflns_limit_k_min -8
_diffrn_reflns_limit_l_max 20
_diffrn_reflns_limit_l_min -15
_diffrn_reflns_number 4760
_diffrn_reflns_theta_full 24.99
_diffrn_reflns_theta_max 24.99
_diffrn_reflns_theta_min 2.83
_diffrn_standards_decay_% 0
_diffrn_standards_interval_count 0
_diffrn_standards_interval_time 0
_diffrn_standards_number 0
_exptl_absorpt_coefficient_mu 6.402
_exptl_absorpt_correction_T_max 0.6810
_exptl_absorpt_correction_T_min 0.4056
_exptl_absorpt_correction_type multi-scan
_exptl_absorpt_process_details 'SADABS (Sheldrick, 1996)'
_exptl_crystal_colour colorless
_exptl_crystal_density_diffrn 2.482
_exptl_crystal_density_meas ?
_exptl_crystal_density_method 'not measured'
_exptl_crystal_description spicule
_exptl_crystal_F_000 696
_exptl_crystal_size_max 0.17
_exptl_crystal_size_mid 0.16
_exptl_crystal_size_min 0.07
_refine_diff_density_max 0.535
_refine_diff_density_min -0.787
_refine_diff_density_rms 0.146
_refine_ls_extinction_method none
_refine_ls_goodness_of_fit_ref 1.079
_refine_ls_hydrogen_treatment mixed
_refine_ls_matrix_type full
_refine_ls_number_parameters 153
_refine_ls_number_reflns 1736
_refine_ls_number_restraints 8
_refine_ls_restrained_S_all 1.079
_refine_ls_R_factor_all 0.0256
_refine_ls_R_factor_gt 0.0214
_refine_ls_shift/su_max 0.001
_refine_ls_shift/su_mean 0.000
_refine_ls_structure_factor_coef Fsqd
_refine_ls_weighting_details 'calc w=1/[\s^2^(Fo^2^)+(0.0248P)^2^+0.1701P] where P=(Fo^2^+2Fc^2^)/3'
_refine_ls_weighting_scheme calc
_refine_ls_wR_factor_gt 0.0519
_refine_ls_wR_factor_ref 0.0539
_reflns_number_gt 1526
_reflns_number_total 1736
_reflns_threshold_expression >2sigma(I)
_cod_data_source_file c0ce00707b.txt
_cod_data_source_block 1e
_cod_depositor_comments
;
The following automatic conversions were performed:
'_symmetry_cell_setting' value 'Monoclinic' changed to 'monoclinic'
according to '/home/saulius/struct/CIF-dictionaries/cif_core.dic'
dictionary named 'cif_core.dic' version 2.4.1 from 2010-06-29.

Automatic conversion script
Id: cif_fix_enum 1555 2011-01-17 13:19:09Z saulius 

The following automatic conversions were performed:

'_exptl_crystal_density_meas' value 'not measured' was changed to '?'
- the value is perceived as not measured.

Automatic conversion script
Id: cif_fix_values 3008 2015-01-20 13:52:24Z robertas 
;
_cod_original_sg_symbol_H-M P2(1)/n
_cod_database_code 7205730

loop_
_symmetry_equiv_pos_as_xyz
'x, y, z'
'-x+1/2, y+1/2, -z+1/2'
'-x, -y, -z'
'x-1/2, -y-1/2, z-1/2'

loop_
_atom_site_label
_atom_site_type_symbol
_atom_site_fract_x
_atom_site_fract_y
_atom_site_fract_z
_atom_site_U_iso_or_equiv
_atom_site_adp_type
_atom_site_occupancy
_atom_site_symmetry_multiplicity
_atom_site_calc_flag
_atom_site_refinement_flags
_atom_site_disorder_assembly
_atom_site_disorder_group
H1WB H 0.561(7) 0.788(7) 0.300(3) 0.058(15) Uiso 1 1 d U . .
H1WA H 0.674(7) 0.664(8) 0.301(4) 0.054(15) Uiso 1 1 d U . .
C7 C -0.1391(6) 0.5881(6) 0.0837(3) 0.0264(10) Uani 1 1 d . . .
H7A H -0.1834 0.6955 0.0566 0.032 Uiso 1 1 calc RU . .
H7B H -0.2348 0.5289 0.1082 0.032 Uiso 1 1 calc RU . .
Eu1 Eu 0.35278(2) 0.48817(2) 0.245026(11) 0.01187(9) Uani 1 1 d . . .
O5 O 0.0760(4) 0.5282(3) 0.18119(18) 0.0203(7) Uani 1 1 d . . .
O2 O 0.3583(4) 0.8182(3) 0.18849(16) 0.0172(6) Uani 1 1 d . . .
C4 C 0.4076(5) 0.7559(5) 0.1239(2) 0.0145(9) Uani 1 1 d . . .
O3 O 0.2870(3) 0.1979(3) 0.17024(15) 0.0142(6) Uani 1 1 d . . .
O4 O 0.5630(3) 0.2634(3) 0.17750(16) 0.0189(6) Uani 1 1 d . . .
C6 C -0.0109(5) 0.6495(5) 0.1450(2) 0.0174(9) Uani 1 1 d . . .
C2 C 0.4702(5) 0.0767(5) 0.0725(2) 0.0136(8) Uani 1 1 d . . .
O1 O 0.4238(4) 0.5880(3) 0.11381(16) 0.0207(7) Uani 1 1 d . . .
C5 C 0.4422(5) 0.1799(5) 0.1461(2) 0.0139(9) Uani 1 1 d . . .
C1 C 0.4506(5) 0.8871(5) 0.0610(2) 0.0140(8) Uani 1 1 d . . .
O1W O 0.5870(5) 0.6807(5) 0.2903(2) 0.0371(10) Uani 1 1 d . . .
C3 C 0.5186(5) 0.1869(5) 0.0114(2) 0.0150(9) Uani 1 1 d . . .
H3 H 0.5307 0.3130 0.0190 0.018 Uiso 1 1 calc RU . .
C8 C -0.0645(7) 0.4551(7) 0.0254(3) 0.0331(12) Uani 1 1 d . . .
H8A H -0.0097 0.3536 0.0528 0.040 Uiso 1 1 calc RU . .
H8B H -0.1574 0.4049 -0.0067 0.040 Uiso 1 1 calc RU . .
O6 O 0.0033(4) 0.8187(4) 0.15835(17) 0.0247(7) Uani 1 1 d . . .

loop_
_atom_site_aniso_label
_atom_site_aniso_U_11
_atom_site_aniso_U_22
_atom_site_aniso_U_33
_atom_site_aniso_U_23
_atom_site_aniso_U_13
_atom_site_aniso_U_12
C7 0.027(3) 0.030(2) 0.022(3) -0.006(2) -0.008(2) 0.000(2)
Eu1 0.01686(15) 0.01005(13) 0.00891(14) 0.00052(8) 0.00377(9) 0.00013(7)
O5 0.0220(17) 0.0201(14) 0.0186(18) 0.0007(12) -0.0031(14) 0.0018(12)
O2 0.0269(17) 0.0159(13) 0.0093(16) 0.0010(12) 0.0066(13) 0.0036(12)
C4 0.014(2) 0.019(2) 0.011(2) 0.0011(17) 0.0039(17) 0.0001(16)
O3 0.0193(16) 0.0122(12) 0.0116(15) 0.0011(11) 0.0063(12) 0.0016(11)
O4 0.0209(16) 0.0200(14) 0.0158(16) -0.0035(12) -0.0013(13) -0.0021(12)
C6 0.016(2) 0.028(2) 0.009(2) -0.0031(17) 0.0025(17) -0.0003(17)
C2 0.017(2) 0.0143(19) 0.009(2) -0.0015(16) 0.0021(17) 0.0013(16)
O1 0.0387(19) 0.0100(13) 0.0142(16) 0.0015(12) 0.0122(14) 0.0004(12)
C5 0.025(2) 0.0112(18) 0.006(2) 0.0048(15) 0.0052(18) 0.0027(16)
C1 0.017(2) 0.0158(19) 0.009(2) -0.0002(16) 0.0045(17) 0.0023(16)
O1W 0.025(2) 0.0255(17) 0.060(3) 0.0007(18) -0.017(2) -0.0027(16)
C3 0.024(2) 0.0098(18) 0.012(2) 0.0002(15) 0.0054(18) 0.0021(15)
C8 0.036(3) 0.038(3) 0.025(3) -0.009(2) -0.006(2) -0.013(2)
O6 0.0383(19) 0.0163(14) 0.0190(17) -0.0033(13) -0.0073(14) 0.0021(13)

loop_
_atom_type_symbol
_atom_type_description
_atom_type_scat_dispersion_real
_atom_type_scat_dispersion_imag
_atom_type_scat_source
C C 0.0033 0.0016 'International Tables Vol C Tables 4.2.6.8 and 6.1.1.4'
H H 0.0000 0.0000 'International Tables Vol C Tables 4.2.6.8 and 6.1.1.4'
O O 0.0106 0.0060 'International Tables Vol C Tables 4.2.6.8 and 6.1.1.4'
Eu Eu -0.1578 3.6682 'International Tables Vol C Tables 4.2.6.8 and 6.1.1.4'

loop_
_geom_angle_atom_site_label_1
_geom_angle_atom_site_label_2
_geom_angle_atom_site_label_3
_geom_angle
_geom_angle_site_symmetry_1
_geom_angle_site_symmetry_3
_geom_angle_publ_flag
C6 C7 C8 113.5(4) . . ?
O6 Eu1 O2 72.64(10) 2_545 2_545 ?
O6 Eu1 O3 96.34(10) 2_545 2 ?
O2 Eu1 O3 72.50(9) 2_545 2 ?
O6 Eu1 O5 142.66(10) 2_545 . ?
O2 Eu1 O5 70.44(10) 2_545 . ?
O3 Eu1 O5 77.85(10) 2 . ?
O6 Eu1 O1W 74.38(12) 2_545 . ?
O2 Eu1 O1W 131.96(12) 2_545 . ?
O3 Eu1 O1W 77.56(11) 2 . ?
O5 Eu1 O1W 137.43(10) . . ?
O6 Eu1 O1 134.45(10) 2_545 . ?
O2 Eu1 O1 140.98(10) 2_545 . ?
O3 Eu1 O1 119.84(8) 2 . ?
O5 Eu1 O1 76.29(10) . . ?
O1W Eu1 O1 86.66(12) . . ?
O6 Eu1 O3 90.82(9) 2_545 . ?
O2 Eu1 O3 71.59(9) 2_545 . ?
O3 Eu1 O3 139.25(4) 2 . ?
O5 Eu1 O3 72.53(9) . . ?
O1W Eu1 O3 142.47(11) . . ?
O1 Eu1 O3 79.52(9) . . ?
O6 Eu1 O2 138.20(9) 2_545 . ?
O2 Eu1 O2 133.07(6) 2_545 . ?
O3 Eu1 O2 70.03(8) 2 . ?
O5 Eu1 O2 74.89(9) . . ?
O1W Eu1 O2 64.24(11) . . ?
O1 Eu1 O2 51.11(8) . . ?
O3 Eu1 O2 125.76(9) . . ?
O6 Eu1 O4 72.58(10) 2_545 . ?
O2 Eu1 O4 110.15(9) 2_545 . ?
O3 Eu1 O4 166.52(9) 2 . ?
O5 Eu1 O4 115.60(9) . . ?
O1W Eu1 O4 91.78(11) . . ?
O1 Eu1 O4 66.94(9) . . ?
O3 Eu1 O4 50.69(8) . . ?
O2 Eu1 O4 112.93(8) . . ?
O6 Eu1 C4 142.53(11) 2_545 . ?
O2 Eu1 C4 144.76(10) 2_545 . ?
O3 Eu1 C4 95.64(10) 2 . ?
O5 Eu1 C4 74.68(10) . . ?
O1W Eu1 C4 73.80(12) . . ?
O1 Eu1 C4 25.02(9) . . ?
O3 Eu1 C4 102.67(10) . . ?
O2 Eu1 C4 26.11(9) . . ?
O4 Eu1 C4 89.16(9) . . ?
O6 Eu1 C5 84.29(10) 2_545 . ?
O2 Eu1 C5 93.92(9) 2_545 . ?
O3 Eu1 C5 165.40(10) 2 . ?
O5 Eu1 C5 92.77(11) . . ?
O1W Eu1 C5 116.44(12) . . ?
O1 Eu1 C5 67.55(9) . . ?
O3 Eu1 C5 26.31(10) . . ?
O2 Eu1 C5 118.67(9) . . ?
O4 Eu1 C5 24.94(10) . . ?
C4 Eu1 C5 92.56(11) . . ?
O6 Eu1 Eu1 129.37(7) 2_545 2 ?
O2 Eu1 Eu1 99.66(6) 2_545 2 ?
O3 Eu1 Eu1 37.17(6) 2 2 ?
O5 Eu1 Eu1 63.53(6) . 2 ?
O1W Eu1 Eu1 75.94(8) . 2 ?
O1 Eu1 Eu1 82.76(6) . 2 ?
O3 Eu1 Eu1 135.34(6) . 2 ?
O2 Eu1 Eu1 35.17(6) . 2 ?
O4 Eu1 Eu1 148.04(6) . 2 ?
C4 Eu1 Eu1 59.22(8) . 2 ?
C5 Eu1 Eu1 146.12(8) . 2 ?
C6 O5 Eu1 140.3(3) . . ?
C4 O2 Eu1 147.0(3) . 2 ?
C4 O2 Eu1 90.8(2) . . ?
Eu1 O2 Eu1 106.02(10) 2 . ?
O1 C4 O2 120.5(3) . . ?
O1 C4 C1 119.8(3) . . ?
O2 C4 C1 119.7(3) . . ?
O1 C4 Eu1 57.4(2) . . ?
O2 C4 Eu1 63.10(19) . . ?
C1 C4 Eu1 175.2(3) . . ?
C5 O3 Eu1 125.3(2) . 2_545 ?
C5 O3 Eu1 94.3(2) . . ?
Eu1 O3 Eu1 107.68(10) 2_545 . ?
C5 O4 Eu1 91.5(2) . . ?
O6 C6 O5 123.2(4) . . ?
O6 C6 C7 118.3(4) . . ?
O5 C6 C7 118.5(4) . . ?
C3 C2 C1 119.3(3) . 1_545 ?
C3 C2 C5 114.3(3) . . ?
C1 C2 C5 126.4(3) 1_545 . ?
C4 O1 Eu1 97.6(2) . . ?
O4 C5 O3 120.9(4) . . ?
O4 C5 C2 119.5(4) . . ?
O3 C5 C2 119.1(4) . . ?
O4 C5 Eu1 63.6(2) . . ?
O3 C5 Eu1 59.42(18) . . ?
C2 C5 Eu1 157.8(3) . . ?
C3 C1 C2 119.2(3) 3_665 1_565 ?
C3 C1 C4 117.5(3) 3_665 . ?
C2 C1 C4 123.3(3) 1_565 . ?
C2 C3 C1 121.6(4) . 3_665 ?
C8 C8 C7 112.9(5) 3_565 . ?
C6 O6 Eu1 133.3(3) . 2 ?

loop_
_geom_bond_atom_site_label_1
_geom_bond_atom_site_label_2
_geom_bond_distance
_geom_bond_site_symmetry_2
_geom_bond_publ_flag
C7 C6 1.504(6) . ?
C7 C8 1.529(6) . ?
Eu1 O6 2.339(3) 2_545 ?
Eu1 O2 2.383(3) 2_545 ?
Eu1 O3 2.403(2) 2 ?
Eu1 O5 2.410(3) . ?
Eu1 O1W 2.411(4) . ?
Eu1 O1 2.471(3) . ?
Eu1 O3 2.522(3) . ?
Eu1 O2 2.593(3) . ?
Eu1 O4 2.616(3) . ?
Eu1 C4 2.907(4) . ?
Eu1 C5 2.921(4) . ?
Eu1 Eu1 3.9765(9) 2 ?
O5 C6 1.266(5) . ?
O2 C4 1.279(5) . ?
O2 Eu1 2.383(3) 2 ?
C4 O1 1.240(4) . ?
C4 C1 1.496(5) . ?
O3 C5 1.298(5) . ?
O3 Eu1 2.403(2) 2_545 ?
O4 C5 1.232(5) . ?
C6 O6 1.256(5) . ?
C2 C3 1.391(5) . ?
C2 C1 1.400(5) 1_545 ?
C2 C5 1.505(5) . ?
C1 C3 1.395(5) 3_665 ?
C1 C2 1.400(5) 1_565 ?
C3 C1 1.395(5) 3_665 ?
C8 C8 1.507(10) 3_565 ?
O6 Eu1 2.339(3) 2 ?
